data_7062933
loop_
_publ_author_name
'Jana, Narayan Ch.'
'Brand\~ao, Paula'
'Gomila, Rosa M.'
'Frontera, Antonio'
'Panja, Anangamohan'

_publ_section_title
;
 Insight into the conformational selectivity of cobalt(iii) complexes with
 a tetradentate salen-type Schiff base ligand and their biorelevant
 catalysis: a combined experimental and theoretical study
;
_journal_issue 6
_journal_name_full 'New Journal of Chemistry'
_journal_page_first 2389
_journal_page_last 2402
_journal_paper_doi 10.1039/D3NJ04609E
_journal_volume 48
_journal_year 2024
_chemical_formula_moiety 'C26 H30 Co N6 O4, Cl O4, 1.5(H2 O)'
_chemical_formula_sum 'C26 H33 Cl Co N6 O9.5'
_chemical_formula_weight 675.96
_space_group_crystal_system monoclinic
_space_group_IT_number 14
_space_group_name_Hall '-P 2ybc'
_space_group_name_H-M_alt 'P 1 21/c 1'
_atom_sites_solution_hydrogens mixed
_audit_creation_date 2023-12-20
_audit_creation_method
;
Olex2 1.5-alpha
(compiled 2023.11.24 svn.r209d9fb2 for OlexSys, GUI svn.r6869)
;
_audit_update_record
;
2023-12-20 deposited with the CCDC.	2023-12-28 downloaded from the CCDC.
;
_cell_angle_alpha 90
_cell_angle_beta 97.781(3)
_cell_angle_gamma 90
_cell_formula_units_Z 4
_cell_length_a 8.3511(8)
_cell_length_b 44.872(4)
_cell_length_c 8.0328(7)
_cell_measurement_reflns_used 490
_cell_measurement_temperature 150(2)
_cell_measurement_theta_max 25.08
_cell_measurement_theta_min 2.98
_cell_volume 2982.4(5)
_computing_cell_refinement 'Bruker Smart'
_computing_data_collection 'Bruker Smart'
_computing_data_reduction 'Bruker Saint'
_computing_molecular_graphics 'Olex2 1.5-alpha (Dolomanov et al., 2009)'
_computing_publication_material 'Olex2 1.5-alpha (Dolomanov et al., 2009)'
_computing_structure_refinement 'SHELXL 2018/3 (Sheldrick, 2015)'
_computing_structure_solution 'SHELXT 2014/5 (Sheldrick, 2014)'
_diffrn_ambient_temperature 150.15
_diffrn_measured_fraction_theta_full 1.000
_diffrn_measured_fraction_theta_max 0.992
_diffrn_measurement_device_type CCD
_diffrn_measurement_method 'omega and phi scans'
_diffrn_radiation_type MoK\a
_diffrn_radiation_wavelength 0.71073
_diffrn_reflns_av_R_equivalents 0.0596
_diffrn_reflns_av_unetI/netI 0.0404
_diffrn_reflns_Laue_measured_fraction_full 1.000
_diffrn_reflns_Laue_measured_fraction_max 0.992
_diffrn_reflns_limit_h_max 10
_diffrn_reflns_limit_h_min -10
_diffrn_reflns_limit_k_max 56
_diffrn_reflns_limit_k_min -56
_diffrn_reflns_limit_l_max 10
_diffrn_reflns_limit_l_min -10
_diffrn_reflns_number 42757
_diffrn_reflns_point_group_measured_fraction_full 1.000
_diffrn_reflns_point_group_measured_fraction_max 0.992
_diffrn_reflns_theta_full 25.242
_diffrn_reflns_theta_max 26.505
_diffrn_reflns_theta_min 2.462
_exptl_absorpt_coefficient_mu 0.729
_exptl_absorpt_correction_T_max 0.7454
_exptl_absorpt_correction_T_min 0.5792
_exptl_absorpt_correction_type multi-scan
_exptl_absorpt_process_details sadabs
_exptl_crystal_colour brown
_exptl_crystal_colour_primary brown
_exptl_crystal_density_diffrn 1.505
_exptl_crystal_description plate
_exptl_crystal_F_000 1404
_exptl_crystal_size_max 0.18
_exptl_crystal_size_mid 0.06
_exptl_crystal_size_min 0.02
_refine_diff_density_max 0.704
_refine_diff_density_min -0.512
_refine_diff_density_rms 0.071
_refine_ls_extinction_method none
_refine_ls_goodness_of_fit_ref 1.098
_refine_ls_hydrogen_treatment mixed
_refine_ls_matrix_type full
_refine_ls_number_parameters 457
_refine_ls_number_reflns 6145
_refine_ls_number_restraints 5
_refine_ls_restrained_S_all 1.287
_refine_ls_R_factor_all 0.0699
_refine_ls_R_factor_gt 0.0540
_refine_ls_shift/su_max 0.002
_refine_ls_shift/su_mean 0.000
_refine_ls_structure_factor_coef Fsqd
_refine_ls_weighting_details 'w=1/[\s^2^(Fo^2^)+(0.0507P)^2^+4.9204P] where P=(Fo^2^+2Fc^2^)/3'
_refine_ls_weighting_scheme calc
_refine_ls_wR_factor_gt 0.1282
_refine_ls_wR_factor_ref 0.1356
_reflns_Friedel_coverage 0.000
_reflns_number_gt 5025
_reflns_number_total 6145
_reflns_threshold_expression 'I > 2\s(I)'
_cod_data_source_file d3nj04609e2.cif
_cod_data_source_block complex-2
_cod_depositor_comments 'Adding full bibliography for 7062933--7062938.cif.'
_cod_original_formula_sum 'C26 H33 Cl Co N6 O9.50'
_cod_database_code 7062933
_shelx_shelxl_version_number 2018/3
_shelx_space_group_comment
;
The symmetry employed for this shelxl refinement is uniquely defined
by the following loop, which should always be used as a source of
symmetry information in preference to the above space-group names.
They are only intended as comments.
;
_shelx_estimated_absorpt_t_max 0.986
_shelx_estimated_absorpt_t_min 0.880
_olex2_refinement_description
;
1. Fixed Uiso
 At 1.2 times of:
  All C(H) groups, All C(H,H) groups
 At 1.5 times of:
  All H(H) groups, All C(H,H,H) groups, All O(H) groups, All O(H,H) groups
2. Restrained distances
 N5-H5
 0.9 with sigma of 0.01
 N6-H6
 0.9 with sigma of 0.01
 H7B-O7
 0.9 with sigma of 0.02
 Cl2-O14
 0.94 with sigma of 0.02
 Cl2-O15
 2.24 with sigma of 0.02
3. Others
 Fixed Sof: Cl1(0.5) O8(0.5) O11(0.5) O10(0.5) O13(0.5) O14(0.5) O6(0.6)
 H6D(0.6) H6E(0.6) O5(0.4) H5A(0.4) H5B(0.4) O7(0.5) H7A(0.5) O9(0.5) H7B(0.5)
 O12(0.5) O15(0.5)
 Fixed X: H7B(0.37598)
 Fixed Y: H7B(0.655331)
 Fixed Z: H7B(0.17697)
4.a Free rotating group:
 O6(H6D,H6E,O5,H5A,H5B,O7,H7A)
4.b Secondary CH2 refined with riding coordinates:
 C11(H11A,H11B), C10(H10A,H10B)
4.c Aromatic/amide H refined with riding coordinates:
 C17(H17), C14(H14), C12(H12), C9(H9), C4(H4), C7(H7), C23(H23), C22(H22),
 C21(H21), C26(H26), C25(H25), C24(H24)
4.d Idealised Me refined as rotating group:
 C20(H20A,H20B,H20C), C16(H16A,H16B,H16C), C3(H3A,H3B,H3C), C6(H6A,H6B,H6C)
;
_olex2_submission_special_instructions 'No special instructions were received'

loop_
_space_group_symop_operation_xyz
'x, y, z'
'-x, y+1/2, -z+1/2'
'-x, -y, -z'
'x, -y-1/2, z-1/2'

loop_
_atom_site_label
_atom_site_type_symbol
_atom_site_fract_x
_atom_site_fract_y
_atom_site_fract_z
_atom_site_U_iso_or_equiv
_atom_site_adp_type
_atom_site_occupancy
_atom_site_site_symmetry_order
_atom_site_calc_flag
_atom_site_refinement_flags_posn
_atom_site_refinement_flags_adp
_atom_site_refinement_flags_occupancy
_atom_site_disorder_assembly
_atom_site_disorder_group
Co Co 0.81342(5) 0.61646(2) 0.63116(5) 0.02358(13) Uani 1 1 d . . . . .
O2 O 0.6293(3) 0.59933(5) 0.4993(3) 0.0268(5) Uani 1 1 d . . . . .
O4 O 0.3464(3) 0.58165(5) 0.3543(3) 0.0317(5) Uani 1 1 d . . . . .
O1 O 0.6844(3) 0.65097(5) 0.6455(3) 0.0269(5) Uani 1 1 d . . . . .
O3 O 0.4857(3) 0.69493(5) 0.5679(4) 0.0434(6) Uani 1 1 d . . . . .
N2 N 0.9480(3) 0.58257(6) 0.6242(3) 0.0286(6) Uani 1 1 d . . . . .
N1 N 0.9942(3) 0.63341(6) 0.7633(3) 0.0286(6) Uani 1 1 d . . . . .
N3 N 0.8808(3) 0.63293(6) 0.4292(3) 0.0272(6) Uani 1 1 d . . . . .
N5 N 1.0280(4) 0.64095(7) 0.3952(4) 0.0365(7) Uani 1 1 d D . . . .
N4 N 0.7310(3) 0.60052(6) 0.8265(3) 0.0260(6) Uani 1 1 d . . . . .
N6 N 0.6040(4) 0.61252(7) 0.8863(4) 0.0346(7) Uani 1 1 d D . . . .
C19 C 0.6191(4) 0.57124(7) 0.4516(4) 0.0248(7) Uani 1 1 d . . . . .
C18 C 0.4685(4) 0.56066(7) 0.3687(4) 0.0275(7) Uani 1 1 d . . . . .
C20 C 0.1951(4) 0.57237(9) 0.2643(5) 0.0401(9) Uani 1 1 d . . . . .
H20A H 0.210788 0.566079 0.150821 0.060 Uiso 1 1 calc R U . . .
H20B H 0.118444 0.589017 0.257089 0.060 Uiso 1 1 calc R U . . .
H20C H 0.152223 0.555670 0.323328 0.060 Uiso 1 1 calc R U . . .
C17 C 0.4498(4) 0.53222(8) 0.3063(4) 0.0319(7) Uani 1 1 d . . . . .
H17 H 0.347138 0.526147 0.251081 0.038 Uiso 1 1 calc R U . . .
C15 C 0.5789(5) 0.51188(8) 0.3222(4) 0.0341(8) Uani 1 1 d . . . . .
C16 C 0.5549(5) 0.48138(8) 0.2449(5) 0.0436(9) Uani 1 1 d . . . . .
H16A H 0.549352 0.482966 0.122571 0.065 Uiso 1 1 calc R U . . .
H16B H 0.454052 0.472792 0.272940 0.065 Uiso 1 1 calc R U . . .
H16C H 0.645780 0.468533 0.288868 0.065 Uiso 1 1 calc R U . . .
C14 C 0.7245(4) 0.52111(8) 0.4065(4) 0.0336(8) Uani 1 1 d . . . . .
H14 H 0.812427 0.507500 0.421814 0.040 Uiso 1 1 calc R U . . .
C13 C 0.7470(4) 0.55034(7) 0.4712(4) 0.0296(7) Uani 1 1 d . . . . .
C12 C 0.9039(4) 0.55756(8) 0.5564(4) 0.0309(7) Uani 1 1 d . . . . .
H12 H 0.983201 0.542275 0.563285 0.037 Uiso 1 1 calc R U . . .
C11 C 1.1160(4) 0.58670(9) 0.7060(5) 0.0364(8) Uani 1 1 d . . . . .
H11A H 1.186671 0.592466 0.621808 0.044 Uiso 1 1 calc R U . . .
H11B H 1.157796 0.567977 0.760753 0.044 Uiso 1 1 calc R U . . .
C10 C 1.1129(4) 0.61110(8) 0.8352(4) 0.0365(8) Uani 1 1 d . . . . .
H10A H 1.081282 0.602843 0.940304 0.044 Uiso 1 1 calc R U . . .
H10B H 1.221141 0.620295 0.861121 0.044 Uiso 1 1 calc R U . . .
C9 C 1.0197(4) 0.66138(8) 0.7897(4) 0.0326(8) Uani 1 1 d . . . . .
H9 H 1.121019 0.667112 0.849496 0.039 Uiso 1 1 calc R U . . .
C8 C 0.9071(4) 0.68438(8) 0.7358(4) 0.0303(7) Uani 1 1 d . . . . .
C1 C 0.7457(4) 0.67795(7) 0.6690(4) 0.0277(7) Uani 1 1 d . . . . .
C2 C 0.6404(4) 0.70267(7) 0.6296(4) 0.0336(8) Uani 1 1 d . . . . .
C3 C 0.3708(6) 0.71779(10) 0.5297(8) 0.0669(14) Uani 1 1 d . . . . .
H3A H 0.363398 0.729680 0.630675 0.100 Uiso 1 1 calc R U . . .
H3B H 0.265119 0.708978 0.490074 0.100 Uiso 1 1 calc R U . . .
H3C H 0.404030 0.730609 0.441684 0.100 Uiso 1 1 calc R U . . .
C4 C 0.6958(5) 0.73137(8) 0.6529(5) 0.0416(9) Uani 1 1 d . . . . .
H4 H 0.623262 0.747411 0.623610 0.050 Uiso 1 1 calc R U . . .
C5 C 0.8565(5) 0.73770(8) 0.7187(5) 0.0444(9) Uani 1 1 d . . . . .
C6 C 0.9108(6) 0.76995(9) 0.7390(7) 0.0614(13) Uani 1 1 d . . . . .
H6A H 1.027051 0.770640 0.778524 0.092 Uiso 1 1 calc R U . . .
H6B H 0.851910 0.779822 0.821058 0.092 Uiso 1 1 calc R U . . .
H6C H 0.888553 0.780191 0.630609 0.092 Uiso 1 1 calc R U . . .
C7 C 0.9589(5) 0.71439(8) 0.7593(5) 0.0393(9) Uani 1 1 d . . . . .
H7 H 1.067888 0.718336 0.804553 0.047 Uiso 1 1 calc R U . . .
C23 C 1.0146(5) 0.65325(8) 0.2370(4) 0.0385(9) Uani 1 1 d . . . . .
H23 H 1.100392 0.660535 0.181817 0.046 Uiso 1 1 calc R U . . .
C22 C 0.8553(5) 0.65299(9) 0.1750(5) 0.0477(10) Uani 1 1 d . . . . .
H22 H 0.808170 0.659992 0.067859 0.057 Uiso 1 1 calc R U . . .
C21 C 0.7758(4) 0.64078(8) 0.2956(4) 0.0373(9) Uani 1 1 d . . . . .
H21 H 0.661989 0.638192 0.286196 0.045 Uiso 1 1 calc R U . . .
C26 C 0.5597(4) 0.59560(9) 1.0123(4) 0.0373(8) Uani 1 1 d . . . . .
H26 H 0.472944 0.599429 1.074573 0.045 Uiso 1 1 calc R U . . .
C25 C 0.6637(4) 0.57202(8) 1.0325(4) 0.0332(8) Uani 1 1 d . . . . .
H25 H 0.664341 0.556261 1.111550 0.040 Uiso 1 1 calc R U . . .
C24 C 0.7670(4) 0.57572(7) 0.9155(4) 0.0255(7) Uani 1 1 d . . . . .
H24 H 0.852422 0.562474 0.899834 0.031 Uiso 1 1 calc R U . . .
Cl1 Cl 0.4234(2) 0.68422(4) 0.0716(2) 0.0341(4) Uani 0.5 1 d . . P A 1
O8 O 0.2746(7) 0.70010(13) 0.0678(8) 0.0502(14) Uani 0.5 1 d . . P A 1
O11 O 0.4212(7) 0.65893(14) 0.1880(8) 0.0545(15) Uani 0.5 1 d . . P A 1
O10 O 0.4284(8) 0.67117(18) -0.0880(8) 0.076(2) Uani 0.5 1 d . . P A 1
Cl2 Cl 1.000000 0.500000 0.000000 0.0467(3) Uani 1 2 d DS . P . .
O13 O 0.8266(7) 0.50326(15) -0.0234(9) 0.0621(17) Uani 0.5 1 d . . P B 2
O14 O 0.9452(10) 0.47097(16) 0.0560(9) 0.082(2) Uani 0.5 1 d D . P B 2
O6 O 0.3411(5) 0.63673(9) 0.5752(5) 0.0420(10) Uani 0.6 1 d G . P C 2
H6D H 0.396057 0.653224 0.596098 0.063 Uiso 0.6 1 d G U P C 2
H6E H 0.379608 0.629093 0.489664 0.063 Uiso 0.6 1 d G U P C 2
O5 O 0.3908(4) 0.64234(11) 0.3960(5) 0.0455(17) Uani 0.4 1 d G . P C 1
H5A H 0.431377 0.628642 0.465693 0.068 Uiso 0.4 1 d G U P C 1
H5B H 0.456145 0.657411 0.416085 0.068 Uiso 0.4 1 d G U P C 1
O7 O 0.3754(8) 0.6617(2) 0.0692(6) 0.083(2) Uani 0.5 1 d DG . P C 2
H7A H 0.477840 0.665938 0.089922 0.124 Uiso 0.5 1 d G U P C 2
O9 O 0.5512(8) 0.70089(15) 0.1197(15) 0.108(4) Uani 0.5 1 d . . P A 1
H5 H 1.123(3) 0.6384(9) 0.466(4) 0.041(11) Uiso 1 1 d D . . . .
H6 H 0.562(5) 0.6300(5) 0.842(5) 0.052(12) Uiso 1 1 d D . . . .
H7B H 0.375980 0.655331 0.176970 0.078 Uiso 0.5 1 d D U P D 2
O12 O 0.9576(10) 0.52080(19) 0.1217(10) 0.086(2) Uani 0.5 1 d . . P B 1
O15 O 0.9334(10) 0.50402(19) -0.1736(9) 0.086(2) Uani 0.5 1 d D . P B 1

loop_
_atom_site_aniso_label
_atom_site_aniso_U_11
_atom_site_aniso_U_22
_atom_site_aniso_U_33
_atom_site_aniso_U_23
_atom_site_aniso_U_13
_atom_site_aniso_U_12
Co 0.0237(2) 0.0241(2) 0.0227(2) 0.00341(17) 0.00255(15) -0.00303(17)
O2 0.0272(12) 0.0255(11) 0.0278(11) 0.0002(9) 0.0044(9) -0.0051(9)
O4 0.0284(12) 0.0336(13) 0.0324(12) -0.0047(10) 0.0015(10) -0.0058(10)
O1 0.0260(11) 0.0214(11) 0.0330(12) 0.0013(9) 0.0025(9) -0.0032(9)
O3 0.0396(15) 0.0242(12) 0.0628(18) 0.0024(12) -0.0068(12) 0.0036(11)
N2 0.0242(14) 0.0345(15) 0.0283(14) 0.0046(12) 0.0076(11) 0.0005(12)
N1 0.0253(14) 0.0369(16) 0.0234(13) 0.0041(11) 0.0022(10) -0.0038(12)
N3 0.0225(13) 0.0314(15) 0.0273(14) 0.0037(11) 0.0018(10) -0.0048(11)
N5 0.0338(17) 0.0374(17) 0.0400(17) 0.0020(13) 0.0111(13) -0.0022(14)
N4 0.0288(14) 0.0236(13) 0.0260(13) 0.0012(11) 0.0050(11) -0.0018(11)
N6 0.0337(16) 0.0357(17) 0.0349(16) 0.0042(13) 0.0063(12) 0.0034(13)
C19 0.0313(17) 0.0251(16) 0.0191(15) 0.0044(12) 0.0072(12) -0.0041(13)
C18 0.0321(17) 0.0296(17) 0.0220(15) 0.0034(13) 0.0083(13) -0.0043(14)
C20 0.0314(19) 0.047(2) 0.040(2) -0.0082(17) -0.0027(15) -0.0043(16)
C17 0.0362(19) 0.0324(18) 0.0281(17) 0.0022(14) 0.0076(14) -0.0104(15)
C15 0.045(2) 0.0276(17) 0.0322(18) 0.0010(14) 0.0152(15) -0.0088(15)
C16 0.061(3) 0.0287(19) 0.043(2) -0.0015(16) 0.0133(19) -0.0067(18)
C14 0.044(2) 0.0280(17) 0.0314(18) 0.0040(14) 0.0129(15) 0.0024(15)
C13 0.0338(18) 0.0301(17) 0.0267(16) 0.0034(13) 0.0110(13) -0.0027(14)
C12 0.0349(18) 0.0295(17) 0.0304(17) 0.0062(14) 0.0120(14) 0.0035(14)
C11 0.0268(18) 0.044(2) 0.0383(19) 0.0035(16) 0.0032(14) 0.0041(15)
C10 0.0253(18) 0.045(2) 0.0366(19) 0.0049(16) -0.0038(14) 0.0020(15)
C9 0.0319(18) 0.041(2) 0.0250(16) -0.0019(14) 0.0047(13) -0.0095(15)
C8 0.0362(19) 0.0328(18) 0.0225(16) -0.0020(13) 0.0055(13) -0.0089(15)
C1 0.0369(18) 0.0225(15) 0.0240(16) 0.0024(12) 0.0059(13) -0.0073(14)
C2 0.040(2) 0.0248(17) 0.0355(19) -0.0007(14) 0.0041(15) -0.0033(15)
C3 0.049(3) 0.037(2) 0.112(4) -0.005(3) 0.001(3) 0.014(2)
C4 0.055(2) 0.0240(17) 0.046(2) 0.0008(15) 0.0100(18) -0.0001(16)
C5 0.058(3) 0.0282(19) 0.048(2) -0.0060(17) 0.0119(19) -0.0163(18)
C6 0.074(3) 0.032(2) 0.080(3) -0.011(2) 0.015(3) -0.018(2)
C7 0.043(2) 0.040(2) 0.0355(19) -0.0082(16) 0.0082(16) -0.0176(17)
C23 0.053(2) 0.0319(19) 0.0355(19) 0.0028(15) 0.0243(17) -0.0044(17)
C22 0.070(3) 0.041(2) 0.0287(19) 0.0120(16) -0.0046(18) -0.022(2)
C21 0.0306(18) 0.051(2) 0.0269(17) 0.0173(16) -0.0085(14) -0.0168(16)
C26 0.0343(19) 0.049(2) 0.0310(18) 0.0050(16) 0.0125(15) -0.0001(16)
C25 0.042(2) 0.0307(18) 0.0272(17) 0.0048(14) 0.0060(14) -0.0056(15)
C24 0.0333(18) 0.0201(15) 0.0237(15) 0.0042(12) 0.0064(13) 0.0037(13)
Cl1 0.0210(8) 0.0283(8) 0.0515(11) 0.0019(8) -0.0004(7) 0.0004(7)
O8 0.039(3) 0.047(3) 0.062(4) -0.003(3) -0.005(3) 0.008(3)
O11 0.042(3) 0.061(4) 0.061(4) 0.018(3) 0.011(3) 0.015(3)
O10 0.068(4) 0.107(6) 0.058(4) 0.023(4) 0.027(3) 0.040(4)
Cl2 0.0363(7) 0.0458(8) 0.0579(9) -0.0140(6) 0.0057(6) -0.0084(6)
O13 0.036(3) 0.059(4) 0.091(5) -0.003(3) 0.007(3) 0.002(3)
O14 0.102(6) 0.075(5) 0.069(5) 0.009(4) 0.007(4) -0.050(4)
O6 0.035(2) 0.037(2) 0.054(3) -0.005(2) 0.006(2) -0.0037(19)
O5 0.022(3) 0.024(3) 0.085(5) -0.006(3) -0.013(3) 0.000(2)
O7 0.049(4) 0.117(7) 0.077(6) -0.008(5) -0.011(4) 0.019(5)
O9 0.038(4) 0.042(4) 0.235(11) 0.015(5) -0.010(5) 0.000(3)
O12 0.084(5) 0.088(6) 0.089(6) -0.037(5) 0.020(4) 0.001(5)
O15 0.087(6) 0.094(6) 0.071(5) 0.028(4) -0.016(4) -0.010(5)

loop_
_atom_type_symbol
_atom_type_description
_atom_type_scat_dispersion_real
_atom_type_scat_dispersion_imag
_atom_type_scat_source
C C 0.0033 0.0016 'International Tables Vol C Tables 4.2.6.8 and 6.1.1.4'
H H 0.0000 0.0000 'International Tables Vol C Tables 4.2.6.8 and 6.1.1.4'
N N 0.0061 0.0033 'International Tables Vol C Tables 4.2.6.8 and 6.1.1.4'
O O 0.0106 0.0060 'International Tables Vol C Tables 4.2.6.8 and 6.1.1.4'
Cl Cl 0.1484 0.1585 'International Tables Vol C Tables 4.2.6.8 and 6.1.1.4'
Co Co 0.3494 0.9721 'International Tables Vol C Tables 4.2.6.8 and 6.1.1.4'

loop_
_geom_angle_atom_site_label_1
_geom_angle_atom_site_label_2
_geom_angle_atom_site_label_3
_geom_angle
_geom_angle_site_symmetry_1
_geom_angle_site_symmetry_3
_geom_angle_publ_flag
O2 Co N3 89.56(10) . . ?
O2 Co N4 87.32(10) . . ?
O1 Co O2 86.62(9) . . ?
O1 Co N3 88.34(11) . . ?
O1 Co N4 89.16(10) . . ?
N2 Co O2 95.57(11) . . ?
N2 Co O1 177.71(11) . . ?
N2 Co N3 92.35(11) . . ?
N2 Co N4 90.27(11) . . ?
N1 Co O2 179.45(11) . . ?
N1 Co O1 93.12(11) . . ?
N1 Co N2 84.68(12) . . ?
N1 Co N3 90.93(11) . . ?
N1 Co N4 92.19(11) . . ?
N4 Co N3 176.11(11) . . ?
C19 O2 Co 124.3(2) . . ?
C18 O4 C20 115.8(3) . . ?
C1 O1 Co 123.1(2) . . ?
C2 O3 C3 118.5(3) . . ?
C12 N2 Co 125.3(2) . . ?
C12 N2 C11 120.0(3) . . ?
C11 N2 Co 114.7(2) . . ?
C10 N1 Co 113.1(2) . . ?
C9 N1 Co 126.1(2) . . ?
C9 N1 C10 120.8(3) . . ?
N5 N3 Co 130.6(2) . . ?
C21 N3 Co 122.7(2) . . ?
C21 N3 N5 106.6(3) . . ?
N3 N5 C23 109.4(3) . . ?
N3 N5 H5 125(3) . . ?
C23 N5 H5 125(3) . . ?
N6 N4 Co 122.0(2) . . ?
C24 N4 Co 131.6(2) . . ?
C24 N4 N6 106.0(3) . . ?
N4 N6 C26 110.7(3) . . ?
N4 N6 H6 119(3) . . ?
C26 N6 H6 130(3) . . ?
O2 C19 C18 118.3(3) . . ?
O2 C19 C13 125.7(3) . . ?
C13 C19 C18 115.9(3) . . ?
O4 C18 C19 114.0(3) . . ?
C17 C18 O4 123.8(3) . . ?
C17 C18 C19 122.1(3) . . ?
O4 C20 H20A 109.5 . . ?
O4 C20 H20B 109.5 . . ?
O4 C20 H20C 109.5 . . ?
H20A C20 H20B 109.5 . . ?
H20A C20 H20C 109.5 . . ?
H20B C20 H20C 109.5 . . ?
C18 C17 H17 119.2 . . ?
C18 C17 C15 121.5(3) . . ?
C15 C17 H17 119.2 . . ?
C17 C15 C16 119.7(3) . . ?
C14 C15 C17 117.8(3) . . ?
C14 C15 C16 122.5(3) . . ?
C15 C16 H16A 109.5 . . ?
C15 C16 H16B 109.5 . . ?
C15 C16 H16C 109.5 . . ?
H16A C16 H16B 109.5 . . ?
H16A C16 H16C 109.5 . . ?
H16B C16 H16C 109.5 . . ?
C15 C14 H14 119.1 . . ?
C15 C14 C13 121.7(3) . . ?
C13 C14 H14 119.1 . . ?
C19 C13 C12 122.1(3) . . ?
C14 C13 C19 120.9(3) . . ?
C14 C13 C12 117.0(3) . . ?
N2 C12 C13 126.5(3) . . ?
N2 C12 H12 116.8 . . ?
C13 C12 H12 116.8 . . ?
N2 C11 H11A 110.3 . . ?
N2 C11 H11B 110.3 . . ?
N2 C11 C10 107.0(3) . . ?
H11A C11 H11B 108.6 . . ?
C10 C11 H11A 110.3 . . ?
C10 C11 H11B 110.3 . . ?
N1 C10 C11 107.3(3) . . ?
N1 C10 H10A 110.3 . . ?
N1 C10 H10B 110.3 . . ?
C11 C10 H10A 110.3 . . ?
C11 C10 H10B 110.3 . . ?
H10A C10 H10B 108.5 . . ?
N1 C9 H9 117.6 . . ?
N1 C9 C8 124.7(3) . . ?
C8 C9 H9 117.6 . . ?
C1 C8 C9 121.7(3) . . ?
C1 C8 C7 120.2(3) . . ?
C7 C8 C9 118.1(3) . . ?
O1 C1 C8 125.1(3) . . ?
O1 C1 C2 117.9(3) . . ?
C8 C1 C2 117.0(3) . . ?
O3 C2 C1 114.1(3) . . ?
O3 C2 C4 125.0(3) . . ?
C4 C2 C1 120.9(3) . . ?
O3 C3 H3A 109.5 . . ?
O3 C3 H3B 109.5 . . ?
O3 C3 H3C 109.5 . . ?
H3A C3 H3B 109.5 . . ?
H3A C3 H3C 109.5 . . ?
H3B C3 H3C 109.5 . . ?
C2 C4 H4 119.0 . . ?
C2 C4 C5 121.9(4) . . ?
C5 C4 H4 119.0 . . ?
C4 C5 C6 119.3(4) . . ?
C7 C5 C4 118.2(3) . . ?
C7 C5 C6 122.5(4) . . ?
C5 C6 H6A 109.5 . . ?
C5 C6 H6B 109.5 . . ?
C5 C6 H6C 109.5 . . ?
H6A C6 H6B 109.5 . . ?
H6A C6 H6C 109.5 . . ?
H6B C6 H6C 109.5 . . ?
C8 C7 H7 119.1 . . ?
C5 C7 C8 121.8(4) . . ?
C5 C7 H7 119.1 . . ?
N5 C23 H23 126.6 . . ?
C22 C23 N5 106.8(3) . . ?
C22 C23 H23 126.6 . . ?
C23 C22 H22 126.5 . . ?
C23 C22 C21 106.9(3) . . ?
C21 C22 H22 126.5 . . ?
N3 C21 C22 110.3(3) . . ?
N3 C21 H21 124.9 . . ?
C22 C21 H21 124.9 . . ?
N6 C26 H26 126.6 . . ?
N6 C26 C25 106.8(3) . . ?
C25 C26 H26 126.6 . . ?
C26 C25 H25 127.0 . . ?
C26 C25 C24 105.9(3) . . ?
C24 C25 H25 127.0 . . ?
N4 C24 C25 110.6(3) . . ?
N4 C24 H24 124.7 . . ?
C25 C24 H24 124.7 . . ?
O8 Cl1 O11 108.2(4) . . ?
O10 Cl1 O8 108.6(4) . . ?
O10 Cl1 O11 105.1(4) . . ?
O9 Cl1 O8 113.0(4) . . ?
O9 Cl1 O11 109.3(5) . . ?
O9 Cl1 O10 112.2(6) . . ?
O13 Cl2 O13 180.0 3_765 . ?
O13 Cl2 O14 77.4(4) . . ?
O13 Cl2 O14 102.6(4) 3_765 . ?
O12 Cl2 O13 108.3(4) . 3_765 ?
O12 Cl2 O13 71.7(4) 3_765 3_765 ?
O12 Cl2 O14 104.6(5) 3_765 3_765 ?
O12 Cl2 O14 75.4(5) . 3_765 ?
O12 Cl2 O12 180.0 3_765 . ?
O12 Cl2 O15 118.7(5) . . ?
O12 Cl2 O15 118.8(5) 3_765 3_765 ?
O12 Cl2 O15 61.3(5) . 3_765 ?
O12 Cl2 O15 61.2(5) 3_765 . ?
O15 Cl2 O13 112.8(4) . 3_765 ?
O15 Cl2 O13 67.2(4) 3_765 3_765 ?
O15 Cl2 O14 71.9(4) . 3_765 ?
O15 Cl2 O14 108.1(4) 3_765 3_765 ?
O15 Cl2 O15 180.0(2) . 3_765 ?
H6D O6 H6E 104.2 . . ?
H5A O5 H5B 104.5 . . ?
H7A O7 H7B 90.4 . . ?
Cl2 O12 O15 59.7(4) . 3_765 ?
Cl2 O15 O12 59.0(4) . 3_765 ?

loop_
_geom_bond_atom_site_label_1
_geom_bond_atom_site_label_2
_geom_bond_distance
_geom_bond_site_symmetry_2
_geom_bond_publ_flag
Co O2 1.907(2) . ?
Co O1 1.899(2) . ?
Co N2 1.896(3) . ?
Co N1 1.884(3) . ?
Co N3 1.935(3) . ?
Co N4 1.934(3) . ?
O2 C19 1.317(4) . ?
O4 C18 1.381(4) . ?
O4 C20 1.431(4) . ?
O1 C1 1.318(4) . ?
O3 C2 1.365(4) . ?
O3 C3 1.410(5) . ?
N2 C12 1.280(4) . ?
N2 C11 1.478(4) . ?
N1 C10 1.471(4) . ?
N1 C9 1.286(4) . ?
N3 N5 1.344(4) . ?
N3 C21 1.338(4) . ?
N5 C23 1.376(5) . ?
N5 H5 0.915(10) . ?
N4 N6 1.335(4) . ?
N4 C24 1.335(4) . ?
N6 C26 1.356(4) . ?
N6 H6 0.909(10) . ?
C19 C18 1.422(4) . ?
C19 C13 1.414(5) . ?
C18 C17 1.372(5) . ?
C20 H20A 0.9800 . ?
C20 H20B 0.9800 . ?
C20 H20C 0.9800 . ?
C17 H17 0.9500 . ?
C17 C15 1.405(5) . ?
C15 C16 1.505(5) . ?
C15 C14 1.374(5) . ?
C16 H16A 0.9800 . ?
C16 H16B 0.9800 . ?
C16 H16C 0.9800 . ?
C14 H14 0.9500 . ?
C14 C13 1.414(5) . ?
C13 C12 1.431(5) . ?
C12 H12 0.9500 . ?
C11 H11A 0.9900 . ?
C11 H11B 0.9900 . ?
C11 C10 1.511(5) . ?
C10 H10A 0.9900 . ?
C10 H10B 0.9900 . ?
C9 H9 0.9500 . ?
C9 C8 1.424(5) . ?
C8 C1 1.412(5) . ?
C8 C7 1.419(5) . ?
C1 C2 1.424(5) . ?
C2 C4 1.372(5) . ?
C3 H3A 0.9800 . ?
C3 H3B 0.9800 . ?
C3 H3C 0.9800 . ?
C4 H4 0.9500 . ?
C4 C5 1.403(6) . ?
C5 C6 1.519(5) . ?
C5 C7 1.362(6) . ?
C6 H6A 0.9800 . ?
C6 H6B 0.9800 . ?
C6 H6C 0.9800 . ?
C7 H7 0.9500 . ?
C23 H23 0.9500 . ?
C23 C22 1.356(6) . ?
C22 H22 0.9500 . ?
C22 C21 1.362(5) . ?
C21 H21 0.9500 . ?
C26 H26 0.9500 . ?
C26 C25 1.365(5) . ?
C25 H25 0.9500 . ?
C25 C24 1.369(5) . ?
C24 H24 0.9500 . ?
Cl1 O8 1.429(6) . ?
Cl1 O11 1.472(6) . ?
Cl1 O10 1.415(7) . ?
Cl1 O9 1.318(7) . ?
Cl2 O13 1.442(6) 3_765 ?
Cl2 O13 1.442(6) . ?
Cl2 O14 1.471(6) 3_765 ?
Cl2 O14 1.471(6) . ?
Cl2 O12 1.430(7) 3_765 ?
Cl2 O12 1.430(7) . ?
Cl2 O15 1.441(7) . ?
Cl2 O15 1.441(7) 3_765 ?
O6 H6D 0.8747 . ?
O6 H6E 0.8676 . ?
O5 H5A 0.8689 . ?
O5 H5B 0.8704 . ?
O7 H7A 0.8700 . ?
O7 H7B 0.912(4) . ?
O12 O15 1.463(11) 3_765 ?

loop_
_geom_hbond_atom_site_label_D
_geom_hbond_atom_site_label_H
_geom_hbond_atom_site_label_A
_geom_hbond_distance_DH
_geom_hbond_distance_HA
_geom_hbond_distance_DA
_geom_hbond_angle_DHA
_geom_hbond_site_symmetry_A
_geom_hbond_publ_flag
O6 H6D O3 0.87 2.04 2.881(5) 161.0 . yes
O5 H5A O2 0.87 2.10 2.817(4) 139.2 . yes
O5 H5B O3 0.87 2.07 2.794(6) 139.6 . yes
N5 H5 O6 0.915(10) 1.917(14) 2.818(5) 168(4) 1_655 yes

loop_
_geom_torsion_atom_site_label_1
_geom_torsion_atom_site_label_2
_geom_torsion_atom_site_label_3
_geom_torsion_atom_site_label_4
_geom_torsion
_geom_torsion_site_symmetry_1
_geom_torsion_site_symmetry_2
_geom_torsion_site_symmetry_3
_geom_torsion_site_symmetry_4
_geom_torsion_publ_flag
Co O2 C19 C18 173.4(2) . . . . ?
Co O2 C19 C13 -8.4(4) . . . . ?
Co O1 C1 C8 -20.1(4) . . . . ?
Co O1 C1 C2 162.1(2) . . . . ?
Co N2 C12 C13 0.9(5) . . . . ?
Co N2 C11 C10 24.9(3) . . . . ?
Co N1 C10 C11 36.2(3) . . . . ?
Co N1 C9 C8 6.3(5) . . . . ?
Co N3 N5 C23 -176.4(2) . . . . ?
Co N3 C21 C22 177.1(3) . . . . ?
Co N4 N6 C26 173.7(2) . . . . ?
Co N4 C24 C25 -173.0(2) . . . . ?
O2 Co O1 C1 -153.7(2) . . . . ?
O2 Co N2 C12 -4.0(3) . . . . ?
O2 Co N2 C11 176.1(2) . . . . ?
O2 C19 C18 O4 -2.5(4) . . . . ?
O2 C19 C18 C17 176.2(3) . . . . ?
O2 C19 C13 C14 -176.4(3) . . . . ?
O2 C19 C13 C12 3.6(5) . . . . ?
O4 C18 C17 C15 179.0(3) . . . . ?
O1 Co N1 C10 160.8(2) . . . . ?
O1 Co N1 C9 -20.5(3) . . . . ?
O1 C1 C2 O3 -1.1(4) . . . . ?
O1 C1 C2 C4 179.3(3) . . . . ?
O3 C2 C4 C5 179.4(4) . . . . ?
N2 Co N1 C10 -18.5(2) . . . . ?
N2 Co N1 C9 160.1(3) . . . . ?
N2 C11 C10 N1 -37.5(4) . . . . ?
N1 Co O1 C1 26.8(2) . . . . ?
N1 Co N2 C12 175.5(3) . . . . ?
N1 Co N2 C11 -4.4(2) . . . . ?
N1 C9 C8 C1 9.7(5) . . . . ?
N1 C9 C8 C7 -173.6(3) . . . . ?
N3 Co O1 C1 -64.1(2) . . . . ?
N3 Co N2 C12 -93.8(3) . . . . ?
N3 Co N2 C11 86.3(2) . . . . ?
N3 Co N1 C10 -110.8(2) . . . . ?
N3 Co N1 C9 67.9(3) . . . . ?
N3 N5 C23 C22 0.7(4) . . . . ?
N5 N3 C21 C22 1.6(4) . . . . ?
N5 C23 C22 C21 0.2(5) . . . . ?
N4 Co O1 C1 118.9(2) . . . . ?
N4 Co N2 C12 83.3(3) . . . . ?
N4 Co N2 C11 -96.6(2) . . . . ?
N4 Co N1 C10 71.6(2) . . . . ?
N4 Co N1 C9 -109.8(3) . . . . ?
N4 N6 C26 C25 0.1(4) . . . . ?
N6 N4 C24 C25 -0.4(4) . . . . ?
N6 C26 C25 C24 -0.3(4) . . . . ?
C19 C18 C17 C15 0.5(5) . . . . ?
C19 C13 C12 N2 0.5(5) . . . . ?
C18 C19 C13 C14 1.9(4) . . . . ?
C18 C19 C13 C12 -178.1(3) . . . . ?
C18 C17 C15 C16 -177.2(3) . . . . ?
C18 C17 C15 C14 1.7(5) . . . . ?
C20 O4 C18 C19 177.0(3) . . . . ?
C20 O4 C18 C17 -1.6(4) . . . . ?
C17 C15 C14 C13 -2.0(5) . . . . ?
C15 C14 C13 C19 0.2(5) . . . . ?
C15 C14 C13 C12 -179.8(3) . . . . ?
C16 C15 C14 C13 176.8(3) . . . . ?
C14 C13 C12 N2 -179.5(3) . . . . ?
C13 C19 C18 O4 179.1(3) . . . . ?
C13 C19 C18 C17 -2.2(4) . . . . ?
C12 N2 C11 C10 -155.0(3) . . . . ?
C11 N2 C12 C13 -179.1(3) . . . . ?
C10 N1 C9 C8 -175.2(3) . . . . ?
C9 N1 C10 C11 -142.5(3) . . . . ?
C9 C8 C1 O1 -1.9(5) . . . . ?
C9 C8 C1 C2 175.9(3) . . . . ?
C9 C8 C7 C5 -176.8(3) . . . . ?
C8 C1 C2 O3 -179.1(3) . . . . ?
C8 C1 C2 C4 1.3(5) . . . . ?
C1 C8 C7 C5 -0.1(5) . . . . ?
C1 C2 C4 C5 -1.1(6) . . . . ?
C2 C4 C5 C6 179.1(4) . . . . ?
C2 C4 C5 C7 0.3(6) . . . . ?
C3 O3 C2 C1 178.1(4) . . . . ?
C3 O3 C2 C4 -2.3(6) . . . . ?
C4 C5 C7 C8 0.3(6) . . . . ?
C6 C5 C7 C8 -178.5(4) . . . . ?
C7 C8 C1 O1 -178.5(3) . . . . ?
C7 C8 C1 C2 -0.7(5) . . . . ?
C23 C22 C21 N3 -1.2(5) . . . . ?
C21 N3 N5 C23 -1.4(4) . . . . ?
C26 C25 C24 N4 0.5(4) . . . . ?
C24 N4 N6 C26 0.1(4) . . . . ?
O12 Cl2 O15 O12 179.996(5) . . . 3_765 ?
O15 Cl2 O12 O15 179.998(7) . . . 3_765 ?
